data_4080869
loop_
_publ_author_name
'Du, Wangming'
'Wu, Ping'
'Wang, Qingfu'
'Yu, Zhengkun'

_publ_section_title
;
 Ruthenium(II) Complex Catalysts Bearing a Pyridyl-Based
 Benzimidazolyl--Benzotriazolyl Ligand for Transfer Hydrogenation of
 Ketones
;
_journal_issue 10
_journal_name_full Organometallics
_journal_page_first 3083
_journal_paper_doi 10.1021/om400298c
_journal_volume 32
_journal_year 2013
_chemical_formula_sum 'C68 H58 N6 P2 Ru'
_chemical_formula_weight 1122.21
_chemical_name_systematic
; 
 ? 
;
_space_group_IT_number 14
_symmetry_cell_setting monoclinic
_symmetry_space_group_name_Hall '-P 2yn'
_symmetry_space_group_name_H-M 'P 1 21/n 1'
_atom_sites_solution_hydrogens geom
_atom_sites_solution_primary direct
_atom_sites_solution_secondary difmap
_audit_creation_method SHELXL-97
_cell_angle_alpha 90.00
_cell_angle_beta 96.145(12)
_cell_angle_gamma 90.00
_cell_formula_units_Z 4
_cell_length_a 15.338(7)
_cell_length_b 13.720(6)
_cell_length_c 27.325(11)
_cell_measurement_reflns_used 2749
_cell_measurement_temperature 293(2)
_cell_measurement_theta_max 37.819
_cell_measurement_theta_min 4.365
_cell_volume 5717(4)
_computing_cell_refinement 'Bruker SMART'
_computing_data_collection 'Bruker SMART'
_computing_data_reduction 'Bruker SHELXTL'
_computing_molecular_graphics 'Bruker SHELXTL'
_computing_publication_material 'Bruker SHELXTL'
_computing_structure_refinement 'SHELXL-97 (Sheldrick, 1997)'
_computing_structure_solution 'SHELXS-97 (Sheldrick, 1990)'
_diffrn_ambient_temperature 293(2)
_diffrn_measured_fraction_theta_full 0.999
_diffrn_measured_fraction_theta_max 0.999
_diffrn_measurement_device_type 'CCD area detector'
_diffrn_measurement_method 'phi and omega scans'
_diffrn_radiation_monochromator graphite
_diffrn_radiation_source 'fine-focus sealed tube'
_diffrn_radiation_type MoK\a
_diffrn_radiation_wavelength 0.71073
_diffrn_reflns_av_R_equivalents 0.0845
_diffrn_reflns_av_sigmaI/netI 0.0977
_diffrn_reflns_limit_h_max 17
_diffrn_reflns_limit_h_min -18
_diffrn_reflns_limit_k_max 16
_diffrn_reflns_limit_k_min -16
_diffrn_reflns_limit_l_max 33
_diffrn_reflns_limit_l_min -29
_diffrn_reflns_number 32725
_diffrn_reflns_theta_full 25.50
_diffrn_reflns_theta_max 25.50
_diffrn_reflns_theta_min 1.50
_exptl_absorpt_coefficient_mu 0.377
_exptl_absorpt_correction_T_max 1.00000
_exptl_absorpt_correction_T_min 0.48881
_exptl_absorpt_correction_type empirical
_exptl_absorpt_process_details sadabs
_exptl_crystal_colour black
_exptl_crystal_density_diffrn 1.304
_exptl_crystal_density_method 'not measured'
_exptl_crystal_description prismatic
_exptl_crystal_F_000 2328
_exptl_crystal_size_max 0.313
_exptl_crystal_size_mid 0.168
_exptl_crystal_size_min 0.132
_refine_diff_density_max 0.612
_refine_diff_density_min -0.391
_refine_diff_density_rms 0.075
_refine_ls_extinction_method none
_refine_ls_goodness_of_fit_ref 0.996
_refine_ls_hydrogen_treatment mixed
_refine_ls_matrix_type full
_refine_ls_number_parameters 676
_refine_ls_number_reflns 10630
_refine_ls_number_restraints 79
_refine_ls_restrained_S_all 1.018
_refine_ls_R_factor_all 0.1024
_refine_ls_R_factor_gt 0.0576
_refine_ls_shift/su_max 0.018
_refine_ls_shift/su_mean 0.001
_refine_ls_structure_factor_coef Fsqd
_refine_ls_weighting_details 'calc w=1/[\s^2^(Fo^2^)+(0.0744P)^2^+0.8792P] where P=(Fo^2^+2Fc^2^)/3'
_refine_ls_weighting_scheme calc
_refine_ls_wR_factor_gt 0.1373
_refine_ls_wR_factor_ref 0.1571
_reflns_number_gt 6764
_reflns_number_total 10630
_reflns_threshold_expression >2sigma(I)
_cod_data_source_file om400298c_si_002.cif
_cod_data_source_block cd212349
_cod_depositor_comments
;
The following automatic conversions were performed:

'_symmetry_cell_setting' value 'Monoclinic' changed to 'monoclinic'
according to /home/saulius/struct/CIF-dictionaries/cif_core.dic
dictionary named 'cif_core.dic' version 2.3.1 from 2005-06-27.

Automatic conversion script
Id: cif_fix_values 1891 2012-01-12 08:04:46Z andrius 
;
_cod_original_sg_symbol_H-M P2(1)/n
_cod_database_code 4080869

loop_
_symmetry_equiv_pos_as_xyz
'x, y, z'
'-x+1/2, y+1/2, -z+1/2'
'-x, -y, -z'
'x-1/2, -y-1/2, z-1/2'

loop_
_atom_site_label
_atom_site_type_symbol
_atom_site_fract_x
_atom_site_fract_y
_atom_site_fract_z
_atom_site_U_iso_or_equiv
_atom_site_adp_type
_atom_site_occupancy
_atom_site_symmetry_multiplicity
_atom_site_calc_flag
_atom_site_refinement_flags
Ru1 Ru 0.43954(2) 0.16022(3) 0.149543(13) 0.03365(13) Uani 1 1 d .
P1 P 0.55572(8) 0.06554(9) 0.18606(4) 0.0369(3) Uani 1 1 d .
P2 P 0.34859(9) 0.25202(9) 0.09402(4) 0.0407(3) Uani 1 1 d .
N1 N 0.4533(2) 0.2726(3) 0.20225(13) 0.0392(9) Uani 1 1 d .
N2 N 0.3999(3) 0.3335(3) 0.27119(15) 0.0502(11) Uani 1 1 d .
N3 N 0.3486(2) 0.1232(3) 0.19503(13) 0.0358(9) Uani 1 1 d .
N4 N 0.3188(2) -0.0025(3) 0.14277(13) 0.0388(9) Uani 1 1 d .
N5 N 0.3843(2) 0.0376(3) 0.11668(13) 0.0360(9) Uani 1 1 d .
N6 N 0.3869(3) -0.0098(3) 0.07652(14) 0.0417(10) Uani 1 1 d .
C1 C 0.4967(3) 0.3574(3) 0.21524(18) 0.0434(12) Uani 1 1 d .
C2 C 0.5631(3) 0.4063(4) 0.1948(2) 0.0547(14) Uani 1 1 d .
H2 H 0.5859 0.3818 0.1671 0.066 Uiso 1 1 calc R
C3 C 0.5950(4) 0.4927(4) 0.2166(2) 0.0671(17) Uani 1 1 d .
H3 H 0.6397 0.5262 0.2033 0.081 Uiso 1 1 calc R
C4 C 0.5609(4) 0.5296(4) 0.2580(3) 0.0739(18) Uani 1 1 d .
H4 H 0.5827 0.5878 0.2718 0.089 Uiso 1 1 calc R
C5 C 0.4969(4) 0.4825(4) 0.2784(2) 0.0643(16) Uani 1 1 d .
H5 H 0.4751 0.5075 0.3063 0.077 Uiso 1 1 calc R
C6 C 0.4635(3) 0.3951(4) 0.25718(19) 0.0477(13) Uani 1 1 d .
C7 C 0.3968(3) 0.2633(4) 0.23730(16) 0.0407(12) Uani 1 1 d .
C8 C 0.3392(3) 0.1794(3) 0.23478(16) 0.0394(11) Uani 1 1 d .
C9 C 0.2796(3) 0.1535(4) 0.26666(18) 0.0528(13) Uani 1 1 d .
H9 H 0.2721 0.1917 0.2940 0.063 Uiso 1 1 calc R
C10 C 0.2308(3) 0.0689(4) 0.25701(18) 0.0545(14) Uani 1 1 d .
H10 H 0.1906 0.0505 0.2784 0.065 Uiso 1 1 calc R
C11 C 0.2406(3) 0.0120(4) 0.21672(18) 0.0487(13) Uani 1 1 d .
H11 H 0.2085 -0.0450 0.2106 0.058 Uiso 1 1 calc R
C12 C 0.3000(3) 0.0430(3) 0.18587(16) 0.0382(11) Uani 1 1 d .
C13 C 0.2805(3) -0.0797(3) 0.11548(17) 0.0392(11) Uani 1 1 d .
C14 C 0.2118(3) -0.1416(3) 0.12240(19) 0.0498(13) Uani 1 1 d .
H14 H 0.1826 -0.1389 0.1505 0.060 Uiso 1 1 calc R
C15 C 0.1895(4) -0.2071(4) 0.0855(2) 0.0626(15) Uani 1 1 d .
H15 H 0.1440 -0.2507 0.0887 0.075 Uiso 1 1 calc R
C16 C 0.2324(4) -0.2107(4) 0.0433(2) 0.0678(17) Uani 1 1 d .
H16 H 0.2140 -0.2557 0.0189 0.081 Uiso 1 1 calc R
C17 C 0.3008(4) -0.1503(4) 0.0366(2) 0.0584(15) Uani 1 1 d .
H17 H 0.3299 -0.1532 0.0085 0.070 Uiso 1 1 calc R
C18 C 0.3245(3) -0.0836(3) 0.07458(17) 0.0420(12) Uani 1 1 d .
C19 C 0.6261(3) 0.1139(4) 0.23856(17) 0.0447(12) Uani 1 1 d .
C20 C 0.6462(3) 0.0662(5) 0.28267(19) 0.0621(16) Uani 1 1 d .
H20 H 0.6231 0.0047 0.2874 0.074 Uiso 1 1 calc R
C21 C 0.7012(4) 0.1098(6) 0.3201(2) 0.085(2) Uani 1 1 d .
H21 H 0.7148 0.0776 0.3499 0.102 Uiso 1 1 calc R
C22 C 0.7351(5) 0.2001(6) 0.3130(3) 0.089(2) Uani 1 1 d .
H22 H 0.7709 0.2294 0.3385 0.106 Uiso 1 1 calc R
C23 C 0.7176(4) 0.2486(5) 0.2694(3) 0.084(2) Uani 1 1 d .
H23 H 0.7419 0.3096 0.2647 0.101 Uiso 1 1 calc R
C24 C 0.6627(4) 0.2043(4) 0.2323(2) 0.0617(15) Uani 1 1 d .
H24 H 0.6503 0.2364 0.2024 0.074 Uiso 1 1 calc R
C25 C 0.6373(3) 0.0273(3) 0.14594(17) 0.0429(12) Uani 1 1 d .
C26 C 0.6141(3) 0.0190(4) 0.09613(18) 0.0498(13) Uani 1 1 d .
H26 H 0.5576 0.0356 0.0830 0.060 Uiso 1 1 calc R
C27 C 0.6735(4) -0.0136(4) 0.0651(2) 0.0633(16) Uani 1 1 d .
H27 H 0.6571 -0.0195 0.0315 0.076 Uiso 1 1 calc R
C28 C 0.7563(4) -0.0371(5) 0.0845(3) 0.084(2) Uani 1 1 d .
H28 H 0.7966 -0.0593 0.0639 0.101 Uiso 1 1 calc R
C29 C 0.7809(4) -0.0285(5) 0.1338(2) 0.085(2) Uani 1 1 d .
H29 H 0.8379 -0.0439 0.1466 0.103 Uiso 1 1 calc R
C30 C 0.7213(3) 0.0033(4) 0.1647(2) 0.0627(16) Uani 1 1 d .
H30 H 0.7381 0.0084 0.1983 0.075 Uiso 1 1 calc R
C31 C 0.5183(3) -0.0517(4) 0.20775(17) 0.0433(12) Uani 1 1 d .
C32 C 0.4640(4) -0.0525(4) 0.2449(2) 0.0627(15) Uani 1 1 d .
H32 H 0.4511 0.0053 0.2604 0.075 Uiso 1 1 calc R
C33 C 0.4285(4) -0.1407(5) 0.2591(3) 0.083(2) Uani 1 1 d .
H33 H 0.3925 -0.1415 0.2845 0.100 Uiso 1 1 calc R
C34 C 0.4461(5) -0.2246(5) 0.2365(3) 0.089(2) Uani 1 1 d .
H34 H 0.4216 -0.2827 0.2460 0.106 Uiso 1 1 calc R
C35 C 0.4987(5) -0.2251(5) 0.2002(3) 0.091(2) Uani 1 1 d .
H35 H 0.5110 -0.2832 0.1848 0.109 Uiso 1 1 calc R
C36 C 0.5344(4) -0.1387(4) 0.1859(2) 0.0652(17) Uani 1 1 d .
H36 H 0.5704 -0.1396 0.1606 0.078 Uiso 1 1 calc R
C37 C 0.3421(4) 0.3833(4) 0.10258(17) 0.0515(14) Uani 1 1 d .
C38 C 0.4202(5) 0.4338(5) 0.1026(3) 0.084(2) Uani 1 1 d .
H38 H 0.4720 0.3997 0.1002 0.101 Uiso 1 1 calc R
C39 C 0.4221(6) 0.5346(5) 0.1063(3) 0.104(3) Uani 1 1 d .
H39 H 0.4756 0.5668 0.1068 0.125 Uiso 1 1 calc R
C40 C 0.3498(7) 0.5864(6) 0.1090(3) 0.109(3) Uani 1 1 d .
H40 H 0.3531 0.6540 0.1111 0.130 Uiso 1 1 calc R
C41 C 0.2713(6) 0.5411(5) 0.1088(3) 0.094(2) Uani 1 1 d .
H41 H 0.2204 0.5769 0.1112 0.113 Uiso 1 1 calc R
C42 C 0.2683(5) 0.4387(5) 0.1047(2) 0.0788(19) Uani 1 1 d .
H42 H 0.2143 0.4075 0.1035 0.095 Uiso 1 1 calc R
C43 C 0.2365(3) 0.2059(4) 0.09095(19) 0.0498(13) Uani 1 1 d .
C44 C 0.1866(4) 0.2241(4) 0.1289(2) 0.0594(15) Uani 1 1 d .
H44 H 0.2069 0.2671 0.1539 0.071 Uiso 1 1 calc R
C45 C 0.1071(4) 0.1790(6) 0.1301(3) 0.088(2) Uani 1 1 d .
H45 H 0.0730 0.1938 0.1553 0.106 Uiso 1 1 calc R
C46 C 0.0771(5) 0.1130(7) 0.0950(4) 0.101(3) Uani 1 1 d .
H46 H 0.0233 0.0825 0.0966 0.121 Uiso 1 1 calc R
C47 C 0.1257(5) 0.0919(6) 0.0579(3) 0.098(2) Uani 1 1 d .
H47 H 0.1061 0.0459 0.0342 0.118 Uiso 1 1 calc R
C48 C 0.2043(4) 0.1391(4) 0.0555(2) 0.0681(17) Uani 1 1 d .
H48 H 0.2367 0.1258 0.0295 0.082 Uiso 1 1 calc R
C49 C 0.3689(3) 0.2512(4) 0.02921(17) 0.0451(12) Uani 1 1 d .
C50 C 0.3132(5) 0.3006(5) -0.0047(2) 0.080(2) Uani 1 1 d .
H50 H 0.2628 0.3290 0.0050 0.096 Uiso 1 1 calc R
C51 C 0.3302(6) 0.3088(5) -0.0526(2) 0.094(2) Uani 1 1 d .
H51 H 0.2922 0.3435 -0.0750 0.113 Uiso 1 1 calc R
C52 C 0.4020(5) 0.2664(5) -0.0671(2) 0.0745(19) Uani 1 1 d .
H52 H 0.4144 0.2728 -0.0996 0.089 Uiso 1 1 calc R
C53 C 0.4566(4) 0.2145(5) -0.0347(2) 0.0743(18) Uani 1 1 d .
H53 H 0.5057 0.1843 -0.0450 0.089 Uiso 1 1 calc R
C54 C 0.4393(4) 0.2062(5) 0.01381(19) 0.0614(15) Uani 1 1 d .
H54 H 0.4763 0.1695 0.0359 0.074 Uiso 1 1 calc R
C55 C 0.7981(6) 0.3140(6) 0.1068(2) 0.159(4) Uani 1 1 d G
C56 C 0.8316(4) 0.3955(6) 0.0851(3) 0.140(4) Uani 1 1 d GU
H56 H 0.8892 0.4148 0.0940 0.168 Uiso 1 1 calc R
C57 C 0.7788(6) 0.4482(4) 0.0499(3) 0.156(4) Uani 1 1 d GU
H57 H 0.8012 0.5027 0.0353 0.187 Uiso 1 1 calc R
C58 C 0.6927(6) 0.4194(6) 0.0366(2) 0.165(4) Uani 1 1 d GU
H58 H 0.6574 0.4546 0.0131 0.198 Uiso 1 1 calc R
C59 C 0.6593(4) 0.3379(7) 0.0584(3) 0.154(4) Uani 1 1 d GU
H59 H 0.6016 0.3186 0.0494 0.185 Uiso 1 1 calc R
C60 C 0.7120(6) 0.2852(5) 0.0935(3) 0.121(3) Uani 1 1 d GU
H60 H 0.6896 0.2307 0.1081 0.145 Uiso 1 1 calc R
C61 C 0.8513(11) 0.2644(13) 0.1439(6) 0.266(8) Uani 1 1 d U
H61A H 0.9102 0.2607 0.1351 0.399 Uiso 1 1 calc R
H61B H 0.8289 0.1998 0.1475 0.399 Uiso 1 1 calc R
H61C H 0.8513 0.2989 0.1745 0.399 Uiso 1 1 calc R
C62 C 0.9810(6) 0.6681(10) 0.0357(3) 0.191(5) Uani 1 1 d GDU
C63 C 1.0164(6) 0.5893(7) 0.0630(4) 0.229(6) Uani 1 1 d GU
H63 H 1.0352 0.5345 0.0470 0.275 Uiso 1 1 calc R
C64 C 1.0237(5) 0.5924(7) 0.1141(4) 0.186(5) Uani 1 1 d GU
H64 H 1.0474 0.5397 0.1323 0.224 Uiso 1 1 calc R
C65 C 0.9955(6) 0.6742(9) 0.1379(3) 0.184(5) Uani 1 1 d GU
H65 H 1.0004 0.6763 0.1721 0.221 Uiso 1 1 calc R
C66 C 0.9601(6) 0.7530(7) 0.1106(5) 0.215(6) Uani 1 1 d GU
H66 H 0.9413 0.8077 0.1266 0.258 Uiso 1 1 calc R
C67 C 0.9528(6) 0.7499(8) 0.0595(5) 0.250(7) Uani 1 1 d GU
H67 H 0.9291 0.8026 0.0413 0.300 Uiso 1 1 calc R
C68 C 0.973(2) 0.675(2) -0.0178(7) 0.282(17) Uani 0.50 1 d PDU
H68A H 1.0171 0.6352 -0.0303 0.422 Uiso 1 1 calc R
H68B H 0.9805 0.7415 -0.0273 0.422 Uiso 1 1 calc R
H68C H 0.9159 0.6525 -0.0310 0.422 Uiso 1 1 calc R
H1 H 0.512(3) 0.186(3) 0.1166(14) 0.040(12) Uiso 1 1 d .

loop_
_atom_site_aniso_label
_atom_site_aniso_U_11
_atom_site_aniso_U_22
_atom_site_aniso_U_33
_atom_site_aniso_U_23
_atom_site_aniso_U_13
_atom_site_aniso_U_12
Ru1 0.0358(2) 0.0312(2) 0.0344(2) -0.00050(18) 0.00591(15) -0.00098(18)
P1 0.0382(7) 0.0370(7) 0.0359(7) 0.0003(6) 0.0061(5) 0.0009(6)
P2 0.0446(8) 0.0402(7) 0.0377(7) -0.0004(6) 0.0056(5) 0.0041(6)
N1 0.043(2) 0.035(2) 0.040(2) -0.0013(18) 0.0034(18) -0.0010(18)
N2 0.050(3) 0.049(3) 0.053(3) -0.015(2) 0.012(2) -0.001(2)
N3 0.042(2) 0.033(2) 0.033(2) 0.0035(18) 0.0090(17) 0.0020(18)
N4 0.043(2) 0.037(2) 0.037(2) -0.0032(19) 0.0075(18) -0.0058(19)
N5 0.037(2) 0.037(2) 0.035(2) 0.0014(18) 0.0075(17) 0.0022(18)
N6 0.050(3) 0.037(2) 0.038(2) -0.0061(19) 0.0081(18) -0.002(2)
C1 0.044(3) 0.033(3) 0.052(3) -0.003(2) 0.001(2) 0.001(2)
C2 0.058(4) 0.041(3) 0.066(4) -0.004(3) 0.009(3) -0.009(3)
C3 0.066(4) 0.047(4) 0.086(5) 0.003(3) 0.000(3) -0.010(3)
C4 0.077(5) 0.044(4) 0.096(5) -0.012(4) -0.011(4) -0.006(3)
C5 0.062(4) 0.047(4) 0.082(4) -0.026(3) -0.002(3) 0.000(3)
C6 0.045(3) 0.037(3) 0.059(3) -0.010(3) -0.002(2) 0.004(2)
C7 0.044(3) 0.043(3) 0.035(3) -0.008(2) 0.007(2) 0.005(2)
C8 0.043(3) 0.039(3) 0.038(3) -0.002(2) 0.010(2) 0.004(2)
C9 0.059(3) 0.058(4) 0.045(3) -0.014(3) 0.019(2) -0.002(3)
C10 0.053(3) 0.064(4) 0.050(3) 0.001(3) 0.023(2) -0.010(3)
C11 0.054(3) 0.044(3) 0.050(3) -0.001(3) 0.015(2) -0.010(3)
C12 0.039(3) 0.036(3) 0.041(3) 0.000(2) 0.009(2) -0.001(2)
C13 0.043(3) 0.026(3) 0.047(3) -0.001(2) -0.002(2) -0.002(2)
C14 0.061(3) 0.035(3) 0.054(3) 0.001(2) 0.006(3) -0.007(3)
C15 0.065(4) 0.045(3) 0.078(4) -0.015(3) 0.009(3) -0.017(3)
C16 0.080(5) 0.047(4) 0.074(4) -0.016(3) -0.002(3) -0.012(3)
C17 0.064(4) 0.059(4) 0.054(3) -0.014(3) 0.013(3) -0.011(3)
C18 0.052(3) 0.030(3) 0.043(3) -0.003(2) 0.000(2) 0.001(2)
C19 0.044(3) 0.051(3) 0.040(3) -0.005(2) 0.007(2) 0.004(3)
C20 0.057(4) 0.082(4) 0.047(3) 0.000(3) 0.000(3) -0.004(3)
C21 0.081(5) 0.125(7) 0.044(4) 0.001(4) -0.012(3) 0.003(5)
C22 0.071(5) 0.116(7) 0.073(5) -0.027(5) -0.016(4) 0.001(5)
C23 0.085(5) 0.066(4) 0.096(5) -0.022(4) -0.017(4) -0.014(4)
C24 0.061(4) 0.058(4) 0.063(4) 0.000(3) -0.010(3) 0.000(3)
C25 0.044(3) 0.038(3) 0.048(3) -0.002(2) 0.010(2) 0.002(2)
C26 0.054(3) 0.055(3) 0.043(3) 0.002(3) 0.013(2) 0.006(3)
C27 0.077(4) 0.072(4) 0.044(3) -0.002(3) 0.018(3) 0.005(3)
C28 0.067(5) 0.111(6) 0.080(5) -0.022(4) 0.036(4) 0.005(4)
C29 0.054(4) 0.122(6) 0.081(5) -0.027(4) 0.011(3) 0.029(4)
C30 0.051(4) 0.084(4) 0.053(3) -0.007(3) 0.006(3) 0.013(3)
C31 0.050(3) 0.039(3) 0.042(3) 0.009(2) 0.007(2) 0.003(2)
C32 0.057(4) 0.059(4) 0.075(4) 0.017(3) 0.017(3) 0.005(3)
C33 0.070(5) 0.084(5) 0.099(5) 0.040(4) 0.027(4) 0.002(4)
C34 0.093(6) 0.060(5) 0.112(6) 0.028(4) 0.009(5) -0.018(4)
C35 0.137(7) 0.042(4) 0.097(5) -0.004(4) 0.030(5) -0.023(4)
C36 0.099(5) 0.039(3) 0.061(4) 0.000(3) 0.024(3) -0.009(3)
C37 0.072(4) 0.046(3) 0.037(3) 0.005(2) 0.003(2) 0.014(3)
C38 0.073(5) 0.048(4) 0.126(6) 0.007(4) -0.015(4) 0.003(3)
C39 0.108(6) 0.059(5) 0.133(7) 0.022(5) -0.042(5) -0.020(4)
C40 0.146(9) 0.055(5) 0.115(7) -0.010(4) -0.033(6) 0.023(6)
C41 0.132(7) 0.063(5) 0.088(5) 0.001(4) 0.020(5) 0.041(5)
C42 0.095(5) 0.057(4) 0.087(5) 0.009(4) 0.025(4) 0.027(4)
C43 0.048(3) 0.050(3) 0.050(3) 0.005(3) 0.002(3) 0.007(3)
C44 0.046(3) 0.077(4) 0.055(3) 0.011(3) 0.005(3) 0.003(3)
C45 0.055(4) 0.125(7) 0.087(5) 0.015(5) 0.017(4) 0.003(4)
C46 0.057(5) 0.116(7) 0.126(7) 0.018(6) -0.007(5) -0.027(5)
C47 0.078(6) 0.104(6) 0.110(6) -0.017(5) -0.006(5) -0.015(5)
C48 0.057(4) 0.073(4) 0.072(4) -0.003(3) 0.000(3) -0.005(3)
C49 0.055(3) 0.043(3) 0.039(3) -0.001(2) 0.008(2) 0.006(3)
C50 0.115(6) 0.080(5) 0.045(4) 0.001(3) 0.010(3) 0.046(4)
C51 0.150(7) 0.088(5) 0.043(4) 0.003(4) 0.009(4) 0.044(5)
C52 0.110(6) 0.078(5) 0.037(3) 0.000(3) 0.017(3) -0.010(4)
C53 0.062(4) 0.107(5) 0.057(4) -0.006(4) 0.021(3) -0.002(4)
C54 0.060(4) 0.080(4) 0.043(3) 0.004(3) 0.002(3) 0.002(3)
C55 0.191(13) 0.159(12) 0.132(9) 0.001(8) 0.044(9) 0.051(10)
C56 0.145(7) 0.120(7) 0.163(7) 0.001(6) 0.049(6) -0.029(6)
C57 0.174(8) 0.130(7) 0.167(8) -0.010(6) 0.033(7) -0.006(7)
C58 0.194(9) 0.150(8) 0.151(7) -0.029(6) 0.014(7) 0.025(7)
C59 0.146(7) 0.179(8) 0.143(7) -0.072(6) 0.043(6) -0.002(7)
C60 0.130(7) 0.121(6) 0.121(6) -0.013(5) 0.050(5) -0.034(6)
C61 0.259(11) 0.277(11) 0.263(11) 0.021(9) 0.033(9) 0.031(9)
C62 0.174(8) 0.208(9) 0.185(9) -0.006(8) -0.011(7) -0.024(7)
C63 0.220(10) 0.234(10) 0.232(10) -0.003(8) 0.016(8) -0.068(8)
C64 0.157(8) 0.225(9) 0.183(9) -0.028(7) 0.044(7) -0.091(7)
C65 0.162(8) 0.204(9) 0.189(9) 0.019(8) 0.032(7) -0.060(7)
C66 0.176(9) 0.266(10) 0.203(9) 0.026(8) 0.018(7) -0.033(8)
C67 0.207(10) 0.282(11) 0.255(11) 0.015(9) 0.003(8) 0.003(8)
C68 0.285(19) 0.287(19) 0.273(19) -0.009(10) 0.032(10) 0.002(10)

loop_
_atom_type_symbol
_atom_type_description
_atom_type_scat_dispersion_real
_atom_type_scat_dispersion_imag
_atom_type_scat_source
C C 0.0033 0.0016 'International Tables Vol C Tables 4.2.6.8 and 6.1.1.4'
H H 0.0000 0.0000 'International Tables Vol C Tables 4.2.6.8 and 6.1.1.4'
N N 0.0061 0.0033 'International Tables Vol C Tables 4.2.6.8 and 6.1.1.4'
P P 0.1023 0.0942 'International Tables Vol C Tables 4.2.6.8 and 6.1.1.4'
Ru Ru -1.2594 0.8363 'International Tables Vol C Tables 4.2.6.8 and 6.1.1.4'

loop_
_geom_angle_atom_site_label_1
_geom_angle_atom_site_label_2
_geom_angle_atom_site_label_3
_geom_angle
N3 Ru1 N5 77.49(15)
N3 Ru1 N1 77.86(15)
N5 Ru1 N1 155.29(15)
N3 Ru1 P2 97.57(11)
N5 Ru1 P2 88.13(11)
N1 Ru1 P2 93.39(11)
N3 Ru1 P1 98.16(11)
N5 Ru1 P1 89.52(10)
N1 Ru1 P1 95.67(11)
P2 Ru1 P1 163.19(5)
N3 Ru1 H1 177.3(14)
N5 Ru1 H1 103.1(15)
N1 Ru1 H1 101.6(15)
P2 Ru1 H1 85.1(14)
P1 Ru1 H1 79.2(14)
C25 P1 C31 101.6(2)
C25 P1 C19 101.0(2)
C31 P1 C19 104.2(2)
C25 P1 Ru1 116.27(16)
C31 P1 Ru1 112.05(16)
C19 P1 Ru1 119.52(17)
C43 P2 C37 106.5(3)
C43 P2 C49 102.2(2)
C37 P2 C49 98.5(2)
C43 P2 Ru1 109.84(17)
C37 P2 Ru1 119.38(17)
C49 P2 Ru1 118.47(17)
C7 N1 C1 103.0(4)
C7 N1 Ru1 112.8(3)
C1 N1 Ru1 144.2(3)
C7 N2 C6 102.9(4)
C12 N3 C8 120.9(4)
C12 N3 Ru1 119.8(3)
C8 N3 Ru1 119.3(3)
C13 N4 C12 133.1(4)
C13 N4 N5 108.1(3)
C12 N4 N5 118.6(4)
N6 N5 N4 109.0(3)
N6 N5 Ru1 138.0(3)
N4 N5 Ru1 112.6(3)
N5 N6 C18 108.5(4)
N1 C1 C2 131.7(5)
N1 C1 C6 108.5(4)
C2 C1 C6 119.8(5)
C1 C2 C3 118.7(5)
C1 C2 H2 120.6
C3 C2 H2 120.6
C2 C3 C4 120.8(6)
C2 C3 H3 119.6
C4 C3 H3 119.6
C5 C4 C3 121.2(6)
C5 C4 H4 119.4
C3 C4 H4 119.4
C4 C5 C6 119.2(6)
C4 C5 H5 120.4
C6 C5 H5 120.4
N2 C6 C1 109.3(4)
N2 C6 C5 130.4(5)
C1 C6 C5 120.3(5)
N2 C7 N1 116.3(4)
N2 C7 C8 125.7(4)
N1 C7 C8 118.1(4)
N3 C8 C9 119.8(4)
N3 C8 C7 112.0(4)
C9 C8 C7 128.2(4)
C8 C9 C10 118.4(5)
C8 C9 H9 120.8
C10 C9 H9 120.8
C11 C10 C9 121.6(5)
C11 C10 H10 119.2
C9 C10 H10 119.2
C12 C11 C10 117.0(5)
C12 C11 H11 121.5
C10 C11 H11 121.5
N3 C12 C11 122.2(4)
N3 C12 N4 111.5(4)
C11 C12 N4 126.3(4)
C18 C13 C14 122.5(4)
C18 C13 N4 104.6(4)
C14 C13 N4 132.8(5)
C15 C14 C13 115.9(5)
C15 C14 H14 122.0
C13 C14 H14 122.0
C14 C15 C16 122.1(5)
C14 C15 H15 118.9
C16 C15 H15 118.9
C17 C16 C15 122.0(5)
C17 C16 H16 119.0
C15 C16 H16 119.0
C16 C17 C18 116.0(5)
C16 C17 H17 122.0
C18 C17 H17 122.0
C13 C18 N6 109.7(4)
C13 C18 C17 121.3(5)
N6 C18 C17 128.8(5)
C20 C19 C24 118.6(5)
C20 C19 P1 125.0(4)
C24 C19 P1 116.3(4)
C19 C20 C21 120.2(6)
C19 C20 H20 119.9
C21 C20 H20 119.9
C22 C21 C20 119.7(6)
C22 C21 H21 120.1
C20 C21 H21 120.1
C23 C22 C21 121.6(6)
C23 C22 H22 119.2
C21 C22 H22 119.2
C22 C23 C24 118.1(7)
C22 C23 H23 120.9
C24 C23 H23 120.9
C19 C24 C23 121.8(6)
C19 C24 H24 119.1
C23 C24 H24 119.1
C26 C25 C30 118.8(5)
C26 C25 P1 119.8(4)
C30 C25 P1 121.3(4)
C25 C26 C27 121.1(5)
C25 C26 H26 119.5
C27 C26 H26 119.5
C28 C27 C26 119.1(5)
C28 C27 H27 120.4
C26 C27 H27 120.4
C29 C28 C27 120.7(6)
C29 C28 H28 119.6
C27 C28 H28 119.6
C28 C29 C30 120.0(6)
C28 C29 H29 120.0
C30 C29 H29 120.0
C25 C30 C29 120.3(5)
C25 C30 H30 119.9
C29 C30 H30 119.9
C36 C31 C32 117.7(5)
C36 C31 P1 123.3(4)
C32 C31 P1 118.8(4)
C31 C32 C33 119.7(6)
C31 C32 H32 120.1
C33 C32 H32 120.1
C34 C33 C32 120.5(6)
C34 C33 H33 119.7
C32 C33 H33 119.7
C35 C34 C33 120.6(6)
C35 C34 H34 119.7
C33 C34 H34 119.7
C34 C35 C36 119.5(6)
C34 C35 H35 120.2
C36 C35 H35 120.2
C31 C36 C35 122.0(6)
C31 C36 H36 119.0
C35 C36 H36 119.0
C42 C37 C38 116.2(6)
C42 C37 P2 127.7(5)
C38 C37 P2 115.8(4)
C37 C38 C39 120.7(7)
C37 C38 H38 119.6
C39 C38 H38 119.6
C40 C39 C38 121.8(8)
C40 C39 H39 119.1
C38 C39 H39 119.1
C39 C40 C41 120.2(8)
C39 C40 H40 119.9
C41 C40 H40 119.9
C40 C41 C42 118.6(7)
C40 C41 H41 120.7
C42 C41 H41 120.7
C37 C42 C41 122.4(7)
C37 C42 H42 118.8
C41 C42 H42 118.8
C44 C43 C48 117.5(5)
C44 C43 P2 119.9(4)
C48 C43 P2 121.7(4)
C43 C44 C45 120.3(6)
C43 C44 H44 119.9
C45 C44 H44 119.9
C46 C45 C44 121.1(7)
C46 C45 H45 119.4
C44 C45 H45 119.4
C47 C46 C45 119.9(7)
C47 C46 H46 120.0
C45 C46 H46 120.0
C46 C47 C48 119.3(7)
C46 C47 H47 120.4
C48 C47 H47 120.4
C47 C48 C43 121.9(7)
C47 C48 H48 119.1
C43 C48 H48 119.1
C54 C49 C50 118.5(5)
C54 C49 P2 121.9(4)
C50 C49 P2 119.5(4)
C49 C50 C51 121.3(6)
C49 C50 H50 119.4
C51 C50 H50 119.4
C52 C51 C50 119.7(6)
C52 C51 H51 120.1
C50 C51 H51 120.1
C51 C52 C53 120.1(6)
C51 C52 H52 119.9
C53 C52 H52 119.9
C52 C53 C54 120.1(6)
C52 C53 H53 119.9
C54 C53 H53 119.9
C49 C54 C53 120.2(5)
C49 C54 H54 119.9
C53 C54 H54 119.9
C56 C55 C60 120.0
C56 C55 C61 119.1(10)
C60 C55 C61 120.9(10)
C55 C56 C57 120.0
C55 C56 H56 120.0
C57 C56 H56 120.0
C58 C57 C56 120.0
C58 C57 H57 120.0
C56 C57 H57 120.0
C57 C58 C59 120.0
C57 C58 H58 120.0
C59 C58 H58 120.0
C58 C59 C60 120.0
C58 C59 H59 120.0
C60 C59 H59 120.0
C59 C60 C55 120.0
C59 C60 H60 120.0
C55 C60 H60 120.0
C55 C61 H61A 109.5
C55 C61 H61B 109.5
H61A C61 H61B 109.5
C55 C61 H61C 109.5
H61A C61 H61C 109.5
H61B C61 H61C 109.5
C63 C62 C67 120.0
C63 C62 C68 125.1(16)
C67 C62 C68 114.9(16)
C62 C63 C64 120.0
C62 C63 H63 120.0
C64 C63 H63 120.0
C65 C64 C63 120.0
C65 C64 H64 120.0
C63 C64 H64 120.0
C64 C65 C66 120.0
C64 C65 H65 120.0
C66 C65 H65 120.0
C67 C66 C65 120.0
C67 C66 H66 120.0
C65 C66 H66 120.0
C66 C67 C62 120.0
C66 C67 H67 120.0
C62 C67 H67 120.0
C62 C68 H68A 109.5
C62 C68 H68B 109.5
H68A C68 H68B 109.5
C62 C68 H68C 109.5
H68A C68 H68C 109.5
H68B C68 H68C 109.5

loop_
_geom_bond_atom_site_label_1
_geom_bond_atom_site_label_2
_geom_bond_distance
Ru1 N3 2.030(4)
Ru1 N5 2.048(4)
Ru1 N1 2.105(4)
Ru1 P2 2.3197(14)
Ru1 P1 2.3404(14)
Ru1 H1 1.55(4)
P1 C25 1.826(5)
P1 C31 1.828(5)
P1 C19 1.825(5)
P2 C43 1.826(5)
P2 C37 1.821(6)
P2 C49 1.831(5)
N1 C7 1.364(6)
N1 C1 1.368(6)
N2 C7 1.333(6)
N2 C6 1.375(6)
N3 C12 1.337(6)
N3 C8 1.352(6)
N4 C13 1.389(6)
N4 C12 1.390(6)
N4 N5 1.404(5)
N5 N6 1.280(5)
N6 C18 1.392(6)
C1 C2 1.386(7)
C1 C6 1.402(7)
C2 C3 1.393(7)
C2 H2 0.9300
C3 C4 1.391(9)
C3 H3 0.9300
C4 C5 1.345(8)
C4 H4 0.9300
C5 C6 1.406(7)
C5 H5 0.9300
C7 C8 1.450(6)
C8 C9 1.374(7)
C9 C10 1.391(7)
C9 H9 0.9300
C10 C11 1.371(7)
C10 H10 0.9300
C11 C12 1.373(6)
C11 H11 0.9300
C13 C18 1.366(7)
C13 C14 1.382(6)
C14 C15 1.368(7)
C14 H14 0.9300
C15 C16 1.387(8)
C15 H15 0.9300
C16 C17 1.364(7)
C16 H16 0.9300
C17 C18 1.402(7)
C17 H17 0.9300
C19 C20 1.377(7)
C19 C24 1.381(7)
C20 C21 1.389(8)
C20 H20 0.9300
C21 C22 1.366(10)
C21 H21 0.9300
C22 C23 1.367(9)
C22 H22 0.9300
C23 C24 1.387(8)
C23 H23 0.9300
C24 H24 0.9300
C25 C26 1.374(6)
C25 C30 1.376(7)
C26 C27 1.383(7)
C26 H26 0.9300
C27 C28 1.362(8)
C27 H27 0.9300
C28 C29 1.365(8)
C28 H28 0.9300
C29 C30 1.379(8)
C29 H29 0.9300
C30 H30 0.9300
C31 C36 1.369(7)
C31 C32 1.379(7)
C32 C33 1.399(8)
C32 H32 0.9300
C33 C34 1.348(9)
C33 H33 0.9300
C34 C35 1.345(9)
C34 H34 0.9300
C35 C36 1.379(8)
C35 H35 0.9300
C36 H36 0.9300
C37 C42 1.369(7)
C37 C38 1.383(8)
C38 C39 1.388(9)
C38 H38 0.9300
C39 C40 1.325(11)
C39 H39 0.9300
C40 C41 1.355(10)
C40 H40 0.9300
C41 C42 1.410(9)
C41 H41 0.9300
C42 H42 0.9300
C43 C44 1.377(7)
C43 C48 1.385(8)
C44 C45 1.370(8)
C44 H44 0.9300
C45 C46 1.363(10)
C45 H45 0.9300
C46 C47 1.353(10)
C46 H46 0.9300
C47 C48 1.376(9)
C47 H47 0.9300
C48 H48 0.9300
C49 C54 1.350(7)
C49 C50 1.371(7)
C50 C51 1.364(8)
C50 H50 0.9300
C51 C52 1.344(9)
C51 H51 0.9300
C52 C53 1.355(8)
C52 H52 0.9300
C53 C54 1.383(7)
C53 H53 0.9300
C54 H54 0.9300
C55 C56 1.3900
C55 C60 1.3900
C55 C61 1.407(15)
C56 C57 1.3900
C56 H56 0.9300
C57 C58 1.3900
C57 H57 0.9300
C58 C59 1.3900
C58 H58 0.9300
C59 C60 1.3900
C59 H59 0.9300
C60 H60 0.9300
C61 H61A 0.9600
C61 H61B 0.9600
C61 H61C 0.9600
C62 C63 1.3900
C62 C67 1.3900
C62 C68 1.455(17)
C63 C64 1.3900
C63 H63 0.9300
C64 C65 1.3900
C64 H64 0.9300
C65 C66 1.3900
C65 H65 0.9300
C66 C67 1.3900
C66 H66 0.9300
C67 H67 0.9300
C68 H68A 0.9600
C68 H68B 0.9600
C68 H68C 0.9600

loop_
_geom_torsion_atom_site_label_1
_geom_torsion_atom_site_label_2
_geom_torsion_atom_site_label_3
_geom_torsion_atom_site_label_4
_geom_torsion
N3 Ru1 P1 C25 153.3(2)
N5 Ru1 P1 C25 76.0(2)
N1 Ru1 P1 C25 -128.2(2)
P2 Ru1 P1 C25 -6.0(3)
N3 Ru1 P1 C31 37.0(2)
N5 Ru1 P1 C31 -40.3(2)
N1 Ru1 P1 C31 115.5(2)
P2 Ru1 P1 C31 -122.2(2)
N3 Ru1 P1 C19 -85.1(2)
N5 Ru1 P1 C19 -162.4(2)
N1 Ru1 P1 C19 -6.6(2)
P2 Ru1 P1 C19 115.6(2)
N3 Ru1 P2 C43 -29.8(2)
N5 Ru1 P2 C43 47.3(2)
N1 Ru1 P2 C43 -108.0(2)
P1 Ru1 P2 C43 129.4(2)
N3 Ru1 P2 C37 93.6(2)
N5 Ru1 P2 C37 170.7(2)
N1 Ru1 P2 C37 15.4(2)
P1 Ru1 P2 C37 -107.2(3)
N3 Ru1 P2 C49 -146.6(2)
N5 Ru1 P2 C49 -69.5(2)
N1 Ru1 P2 C49 135.2(2)
P1 Ru1 P2 C49 12.7(3)
N3 Ru1 N1 C7 -0.5(3)
N5 Ru1 N1 C7 3.6(5)
P2 Ru1 N1 C7 96.5(3)
P1 Ru1 N1 C7 -97.7(3)
N3 Ru1 N1 C1 -177.3(5)
N5 Ru1 N1 C1 -173.2(4)
P2 Ru1 N1 C1 -80.3(5)
P1 Ru1 N1 C1 85.5(5)
N5 Ru1 N3 C12 1.9(3)
N1 Ru1 N3 C12 -179.8(4)
P2 Ru1 N3 C12 88.3(3)
P1 Ru1 N3 C12 -85.7(3)
N5 Ru1 N3 C8 -179.2(3)
N1 Ru1 N3 C8 -1.0(3)
P2 Ru1 N3 C8 -92.9(3)
P1 Ru1 N3 C8 93.1(3)
C13 N4 N5 N6 0.2(5)
C12 N4 N5 N6 -175.0(4)
C13 N4 N5 Ru1 175.0(3)
C12 N4 N5 Ru1 -0.2(5)
N3 Ru1 N5 N6 171.7(5)
N1 Ru1 N5 N6 167.6(4)
P2 Ru1 N5 N6 73.6(4)
P1 Ru1 N5 N6 -89.8(4)
N3 Ru1 N5 N4 -0.9(3)
N1 Ru1 N5 N4 -5.0(5)
P2 Ru1 N5 N4 -99.0(3)
P1 Ru1 N5 N4 97.6(3)
N4 N5 N6 C18 -0.8(5)
Ru1 N5 N6 C18 -173.5(3)
C7 N1 C1 C2 179.1(5)
Ru1 N1 C1 C2 -4.0(9)
C7 N1 C1 C6 -0.5(5)
Ru1 N1 C1 C6 176.5(4)
N1 C1 C2 C3 -179.8(5)
C6 C1 C2 C3 -0.3(8)
C1 C2 C3 C4 -0.2(8)
C2 C3 C4 C5 0.7(9)
C3 C4 C5 C6 -0.7(9)
C7 N2 C6 C1 -0.8(5)
C7 N2 C6 C5 -179.7(5)
N1 C1 C6 N2 0.9(6)
C2 C1 C6 N2 -178.8(4)
N1 C1 C6 C5 179.9(4)
C2 C1 C6 C5 0.3(7)
C4 C5 C6 N2 179.0(5)
C4 C5 C6 C1 0.2(8)
C6 N2 C7 N1 0.5(6)
C6 N2 C7 C8 -179.5(5)
C1 N1 C7 N2 0.0(5)
Ru1 N1 C7 N2 -178.1(3)
C1 N1 C7 C8 180.0(4)
Ru1 N1 C7 C8 1.9(5)
C12 N3 C8 C9 0.7(7)
Ru1 N3 C8 C9 -178.1(4)
C12 N3 C8 C7 -179.0(4)
Ru1 N3 C8 C7 2.2(5)
N2 C7 C8 N3 177.3(4)
N1 C7 C8 N3 -2.7(6)
N2 C7 C8 C9 -2.4(8)
N1 C7 C8 C9 177.7(5)
N3 C8 C9 C10 0.4(7)
C7 C8 C9 C10 -179.9(5)
C8 C9 C10 C11 -0.3(8)
C9 C10 C11 C12 -0.9(8)
C8 N3 C12 C11 -2.1(7)
Ru1 N3 C12 C11 176.8(4)
C8 N3 C12 N4 178.7(4)
Ru1 N3 C12 N4 -2.5(5)
C10 C11 C12 N3 2.1(7)
C10 C11 C12 N4 -178.7(5)
C13 N4 C12 N3 -172.0(4)
N5 N4 C12 N3 1.7(6)
C13 N4 C12 C11 8.8(8)
N5 N4 C12 C11 -177.5(4)
C12 N4 C13 C18 174.6(5)
N5 N4 C13 C18 0.5(5)
C12 N4 C13 C14 -2.9(9)
N5 N4 C13 C14 -177.1(5)
C18 C13 C14 C15 -0.6(7)
N4 C13 C14 C15 176.6(5)
C13 C14 C15 C16 -0.7(8)
C14 C15 C16 C17 1.3(10)
C15 C16 C17 C18 -0.7(9)
C14 C13 C18 N6 176.9(4)
N4 C13 C18 N6 -0.9(5)
C14 C13 C18 C17 1.2(7)
N4 C13 C18 C17 -176.6(4)
N5 N6 C18 C13 1.1(5)
N5 N6 C18 C17 176.4(5)
C16 C17 C18 C13 -0.6(8)
C16 C17 C18 N6 -175.4(5)
C25 P1 C19 C20 -102.6(5)
C31 P1 C19 C20 2.5(5)
Ru1 P1 C19 C20 128.5(4)
C25 P1 C19 C24 75.8(4)
C31 P1 C19 C24 -179.1(4)
Ru1 P1 C19 C24 -53.1(4)
C24 C19 C20 C21 1.1(8)
P1 C19 C20 C21 179.6(5)
C19 C20 C21 C22 0.0(10)
C20 C21 C22 C23 -1.2(11)
C21 C22 C23 C24 1.2(11)
C20 C19 C24 C23 -1.2(9)
P1 C19 C24 C23 -179.7(5)
C22 C23 C24 C19 0.0(10)
C31 P1 C25 C26 96.2(4)
C19 P1 C25 C26 -156.7(4)
Ru1 P1 C25 C26 -25.7(5)
C31 P1 C25 C30 -81.6(5)
C19 P1 C25 C30 25.5(5)
Ru1 P1 C25 C30 156.5(4)
C30 C25 C26 C27 0.6(8)
P1 C25 C26 C27 -177.3(4)
C25 C26 C27 C28 -0.5(9)
C26 C27 C28 C29 -0.2(11)
C27 C28 C29 C30 0.8(11)
C26 C25 C30 C29 0.0(9)
P1 C25 C30 C29 177.9(5)
C28 C29 C30 C25 -0.7(11)
C25 P1 C31 C36 -15.5(5)
C19 P1 C31 C36 -120.1(5)
Ru1 P1 C31 C36 109.3(5)
C25 P1 C31 C32 171.1(4)
C19 P1 C31 C32 66.4(5)
Ru1 P1 C31 C32 -64.1(4)
C36 C31 C32 C33 0.7(8)
P1 C31 C32 C33 174.5(4)
C31 C32 C33 C34 -0.8(10)
C32 C33 C34 C35 0.7(11)
C33 C34 C35 C36 -0.5(12)
C32 C31 C36 C35 -0.5(9)
P1 C31 C36 C35 -174.0(5)
C34 C35 C36 C31 0.4(11)
C43 P2 C37 C42 -2.0(6)
C49 P2 C37 C42 103.4(5)
Ru1 P2 C37 C42 -127.0(5)
C43 P2 C37 C38 -175.9(4)
C49 P2 C37 C38 -70.5(5)
Ru1 P2 C37 C38 59.1(5)
C42 C37 C38 C39 1.9(9)
P2 C37 C38 C39 176.6(6)
C37 C38 C39 C40 -1.1(12)
C38 C39 C40 C41 0.6(13)
C39 C40 C41 C42 -1.0(12)
C38 C37 C42 C41 -2.4(9)
P2 C37 C42 C41 -176.3(5)
C40 C41 C42 C37 2.0(11)
C37 P2 C43 C44 -56.3(5)
C49 P2 C43 C44 -159.1(4)
Ru1 P2 C43 C44 74.3(5)
C37 P2 C43 C48 134.8(5)
C49 P2 C43 C48 32.0(5)
Ru1 P2 C43 C48 -94.6(5)
C48 C43 C44 C45 -1.9(8)
P2 C43 C44 C45 -171.2(5)
C43 C44 C45 C46 2.4(10)
C44 C45 C46 C47 -0.8(12)
C45 C46 C47 C48 -1.3(12)
C46 C47 C48 C43 1.8(11)
C44 C43 C48 C47 -0.2(9)
P2 C43 C48 C47 168.9(5)
C43 P2 C49 C54 -126.8(5)
C37 P2 C49 C54 124.2(5)
Ru1 P2 C49 C54 -6.0(5)
C43 P2 C49 C50 55.7(5)
C37 P2 C49 C50 -53.4(5)
Ru1 P2 C49 C50 176.4(4)
C54 C49 C50 C51 -3.4(10)
P2 C49 C50 C51 174.3(6)
C49 C50 C51 C52 1.2(11)
C50 C51 C52 C53 1.1(11)
C51 C52 C53 C54 -1.1(10)
C50 C49 C54 C53 3.3(9)
P2 C49 C54 C53 -174.3(5)
C52 C53 C54 C49 -1.2(10)
C60 C55 C56 C57 0.0
C61 C55 C56 C57 -177.1(10)
C55 C56 C57 C58 0.0
C56 C57 C58 C59 0.0
C57 C58 C59 C60 0.0
C58 C59 C60 C55 0.0
C56 C55 C60 C59 0.0
C61 C55 C60 C59 177.1(10)
C67 C62 C63 C64 0.0
C68 C62 C63 C64 177.6(17)
C62 C63 C64 C65 0.0
C63 C64 C65 C66 0.0
C64 C65 C66 C67 0.0
C65 C66 C67 C62 0.0
C63 C62 C67 C66 0.0
C68 C62 C67 C66 -177.8(15)
